data_2208654
loop_
_publ_author_name
'Janet M. S. Skakle'
'James L. Wardell'

_publ_section_title
;
 Bis(1,2,3,5-tetramethyl-4-nitropyrazolium) dihydronium
 tris(4-methyl-3,5-dinitrobenzenesulfonate) forms <i>C</i>(8) chains
 through O---H&#x00B7;&#x00B7;&#x00B7;O bonding <i>via</i> the
 dihydronium cation
;
_journal_coeditor_code LH2008
_journal_issue 4
_journal_name_full 'Acta Crystallographica Section E'
_journal_page_first o1402
_journal_page_last o1404
_journal_paper_doi 10.1107/S1600536806008749
_journal_volume 62
_journal_year 2006
_chemical_formula_iupac '2C7 H12 N3 O2 +, H5 O2 +, 3C7 H5 N2 O7 S -'
_chemical_formula_moiety '2C7 H12 N3 O2 +, H5 O2 +, 3C7 H5 N2 O7 S -'
_chemical_formula_sum 'C35 H44 N12 O27 S3'
_chemical_formula_weight 1161.00
_chemical_name_systematic
;
Bis[1,2,3,5-tetramethyl-4-nitropyrazolium] dihydronium
tris(4-methyl-3,5-dinitrobenzenesulfonate)
;
_space_group_IT_number 14
_symmetry_cell_setting monoclinic
_symmetry_space_group_name_Hall '-P 2ybc'
_symmetry_space_group_name_H-M 'P 1 21/c 1'
_atom_sites_solution_hydrogens difmap
_atom_sites_solution_primary direct
_atom_sites_solution_secondary difmap
_audit_creation_method SHELXL-97
_cell_angle_alpha 90.00
_cell_angle_beta 106.7241(8)
_cell_angle_gamma 90.00
_cell_formula_units_Z 4
_cell_length_a 26.0927(5)
_cell_length_b 8.17230(10)
_cell_length_c 24.0602(6)
_cell_measurement_reflns_used 10634
_cell_measurement_temperature 120(2)
_cell_measurement_theta_max 27.48
_cell_measurement_theta_min 2.91
_cell_volume 4913.52(17)
_computing_cell_refinement 'DENZO (Otwinowski & Minor, 1997) and COLLECT'
_computing_data_collection 'COLLECT (Hooft, 1998)'
_computing_data_reduction 'DENZO and COLLECT'
_computing_molecular_graphics 'ORTEP-3 for Windows (Farrugia, 1997)'
_computing_publication_material SHELXL97
_computing_structure_refinement 'OSCAIL (McArdle, 2003) and SHELXL97 (Sheldrick, 1997)'
_computing_structure_solution 'SHELXS97 (Sheldrick, 1997)'
_diffrn_ambient_temperature 120(2)
_diffrn_detector_area_resol_mean 9.091
_diffrn_measured_fraction_theta_full 0.99
_diffrn_measured_fraction_theta_max 0.979
_diffrn_measurement_device_type 'Bruker--Nonius KappaCCD'
_diffrn_measurement_method '\f and \w'
_diffrn_radiation_monochromator graphite
_diffrn_radiation_source 'Bruker--Nonius FR591 rotating anode'
_diffrn_radiation_type MoK\a
_diffrn_radiation_wavelength 0.71073
_diffrn_reflns_av_R_equivalents 0.0439
_diffrn_reflns_av_sigmaI/netI 0.0430
_diffrn_reflns_limit_h_max 33
_diffrn_reflns_limit_h_min -33
_diffrn_reflns_limit_k_max 10
_diffrn_reflns_limit_k_min -10
_diffrn_reflns_limit_l_max 31
_diffrn_reflns_limit_l_min -29
_diffrn_reflns_number 53726
_diffrn_reflns_theta_full 27.52
_diffrn_reflns_theta_max 27.52
_diffrn_reflns_theta_min 2.97
_diffrn_standards_decay_% 0
_diffrn_standards_number 0
_exptl_absorpt_coefficient_mu 0.256
_exptl_absorpt_correction_T_max 0.99000
_exptl_absorpt_correction_T_min 0.83441
_exptl_absorpt_correction_type multi-scan
_exptl_absorpt_process_details '(SADABS; Sheldrick, 2003)'
_exptl_crystal_colour colourless
_exptl_crystal_density_diffrn 1.569
_exptl_crystal_density_method 'not measured'
_exptl_crystal_description slab
_exptl_crystal_F_000 2408
_exptl_crystal_size_max 0.45
_exptl_crystal_size_mid 0.20
_exptl_crystal_size_min 0.04
_refine_diff_density_max 0.549
_refine_diff_density_min -0.591
_refine_ls_extinction_coef 0.0067(5)
_refine_ls_extinction_expression Fc^*^=kFc[1+0.001xFc^2^\l^3^/sin(2\q)]^-1/4^
_refine_ls_extinction_method SHELXL97
_refine_ls_goodness_of_fit_ref 1.056
_refine_ls_hydrogen_treatment mixed
_refine_ls_matrix_type full
_refine_ls_number_parameters 732
_refine_ls_number_reflns 11088
_refine_ls_number_restraints 0
_refine_ls_restrained_S_all 1.056
_refine_ls_R_factor_all 0.0740
_refine_ls_R_factor_gt 0.0499
_refine_ls_shift/su_max 0.001
_refine_ls_shift/su_mean 0.000
_refine_ls_structure_factor_coef Fsqd
_refine_ls_weighting_details 'w = 1/[\s^2^(Fo^2^)+(0.0891P)^2^+0.908P] where P=(Fo^2^+2Fc^2^)/3'
_refine_ls_weighting_scheme calc
_refine_ls_wR_factor_gt 0.1303
_refine_ls_wR_factor_ref 0.1454
_reflns_number_gt 8214
_reflns_number_total 11088
_reflns_threshold_expression I>2\s(I)
_cod_data_source_file lh2008.cif
_cod_data_source_block I
_cod_original_sg_symbol_H-M 'P 21/c'
_cod_database_code 2208654
_cod_database_fobs_code 2208654

loop_
_symmetry_equiv_pos_as_xyz
'x, y, z'
'-x, y+1/2, -z+1/2'
'-x, -y, -z'
'x, -y-1/2, z-1/2'

loop_
_atom_site_type_symbol
_atom_site_label
_atom_site_fract_x
_atom_site_fract_y
_atom_site_fract_z
_atom_site_U_iso_or_equiv
_atom_site_adp_type
_atom_site_calc_flag
_atom_site_refinement_flags
_atom_site_occupancy
C C11 0.14584(8) 0.6885(2) 0.13331(9) 0.0170(4) Uani d . 1
C C12 0.14849(8) 0.8567(2) 0.12480(9) 0.0172(4) Uani d . 1
N N13 0.12285(7) 0.88118(19) 0.06894(8) 0.0181(4) Uani d . 1
N N14 0.10311(6) 0.73665(19) 0.04274(7) 0.0176(4) Uani d . 1
C C15 0.11657(8) 0.6150(2) 0.08144(9) 0.0181(4) Uani d . 1
N N111 0.16869(7) 0.6022(2) 0.18640(8) 0.0201(4) Uani d . 1
O O111 0.19612(6) 0.67898(19) 0.22839(7) 0.0318(4) Uani d . 1
O O112 0.15918(6) 0.45560(18) 0.18771(7) 0.0269(4) Uani d . 1
C C121 0.16984(9) 0.9942(3) 0.16537(10) 0.0244(5) Uani d . 1
H H12A 0.2014 1.0406 0.1568 0.037 Uiso calc R 1
H H12B 0.1799 0.9536 0.2054 0.037 Uiso calc R 1
H H12C 0.1423 1.0788 0.1606 0.037 Uiso calc R 1
C C131 0.11262(9) 1.0357(2) 0.03717(10) 0.0230(5) Uani d . 1
H H13A 0.0777 1.0786 0.0377 0.035 Uiso calc R 1
H H13B 0.1127 1.0175 -0.0031 0.035 Uiso calc R 1
H H13C 0.1406 1.1148 0.0556 0.035 Uiso calc R 1
C C141 0.07062(9) 0.7327(3) -0.01811(9) 0.0241(5) Uani d . 1
H H14A 0.0933 0.7561 -0.0433 0.036 Uiso calc R 1
H H14B 0.0423 0.8152 -0.0244 0.036 Uiso calc R 1
H H14C 0.0545 0.6240 -0.0273 0.036 Uiso calc R 1
C C151 0.10304(9) 0.4415(2) 0.06744(10) 0.0250(5) Uani d . 1
H H15A 0.0824 0.4318 0.0265 0.038 Uiso calc R 1
H H15B 0.0817 0.4003 0.0919 0.038 Uiso calc R 1
H H15C 0.1360 0.3774 0.0746 0.038 Uiso calc R 1
C C21 0.36486(8) 0.0935(2) 0.32727(9) 0.0181(4) Uani d . 1
C C22 0.37418(8) 0.2611(2) 0.32547(9) 0.0176(4) Uani d . 1
N N23 0.32645(6) 0.33193(19) 0.31675(7) 0.0167(4) Uani d . 1
N N24 0.28810(6) 0.21495(19) 0.31325(7) 0.0155(3) Uani d . 1
C C25 0.31055(8) 0.0670(2) 0.31977(9) 0.0178(4) Uani d . 1
N N211 0.40486(7) -0.0321(2) 0.33769(8) 0.0248(4) Uani d . 1
O O211 0.45073(7) 0.0073(2) 0.33971(9) 0.0413(5) Uani d . 1
O O212 0.39154(7) -0.17196(19) 0.34463(9) 0.0388(5) Uani d . 1
C C221 0.42372(9) 0.3577(3) 0.33218(11) 0.0278(5) Uani d . 1
H H22A 0.4189 0.4311 0.2989 0.042 Uiso calc R 1
H H22B 0.4537 0.2834 0.3342 0.042 Uiso calc R 1
H H22C 0.4313 0.4225 0.3679 0.042 Uiso calc R 1
C C231 0.31238(9) 0.5053(2) 0.31111(11) 0.0253(5) Uani d . 1
H H23A 0.2867 0.5251 0.2731 0.050(8) Uiso calc R 1
H H23B 0.3447 0.5706 0.3147 0.039(7) Uiso calc R 1
H H23C 0.2964 0.5365 0.3417 0.030(7) Uiso calc R 1
C C241 0.23266(8) 0.2629(3) 0.30653(10) 0.0241(5) Uani d . 1
H H24A 0.2114 0.1654 0.3086 0.036 Uiso calc R 1
H H24B 0.2180 0.3165 0.2689 0.036 Uiso calc R 1
H H24C 0.2315 0.3388 0.3376 0.036 Uiso calc R 1
C C251 0.27972(9) -0.0856(2) 0.31932(10) 0.0248(5) Uani d . 1
H H25A 0.2834 -0.1570 0.2880 0.062(10) Uiso calc R 1
H H25B 0.2419 -0.0587 0.3131 0.058(9) Uiso calc R 1
H H25C 0.2935 -0.1419 0.3566 0.050(8) Uiso calc R 1
C C31 0.38424(8) 0.7753(2) 0.10624(9) 0.0218(5) Uani d . 1
C C32 0.33774(9) 0.8480(3) 0.11359(9) 0.0220(4) Uani d . 1
C C33 0.29317(9) 0.8897(2) 0.06873(9) 0.0220(5) Uani d . 1
H H33 0.2627 0.9368 0.0765 0.026 Uiso calc R 1
C C34 0.29387(8) 0.8613(2) 0.01216(9) 0.0187(4) Uani d . 1
C C35 0.33820(8) 0.7894(2) 0.00160(9) 0.0204(4) Uani d . 1
H H35 0.3385 0.7665 -0.0370 0.024 Uiso calc R 1
C C36 0.38201(8) 0.7512(3) 0.04799(9) 0.0210(4) Uani d . 1
C C311 0.43059(9) 0.7198(3) 0.15595(10) 0.0297(5) Uani d . 1
H H31A 0.4496 0.6309 0.1429 0.045 Uiso calc R 1
H H31B 0.4172 0.6807 0.1877 0.045 Uiso calc R 1
H H31C 0.4551 0.8116 0.1696 0.045 Uiso calc R 1
N N321 0.33497(8) 0.8851(2) 0.17263(8) 0.0306(5) Uani d . 1
O O321 0.37542(8) 0.9403(2) 0.20756(8) 0.0458(5) Uani d . 1
O O322 0.29261(8) 0.8644(3) 0.18257(8) 0.0502(5) Uani d . 1
S S34 0.23781(2) 0.91534(6) -0.04691(2) 0.01945(14) Uani d . 1
O O341 0.19139(6) 0.85398(19) -0.03153(7) 0.0278(4) Uani d . 1
O O342 0.23841(6) 1.09346(18) -0.04892(7) 0.0297(4) Uani d . 1
O O343 0.24647(7) 0.8403(2) -0.09750(7) 0.0354(4) Uani d . 1
N N361 0.42865(7) 0.6844(2) 0.03287(9) 0.0280(4) Uani d . 1
O O361 0.47244(7) 0.7431(3) 0.05701(8) 0.0458(5) Uani d . 1
O O362 0.42053(7) 0.5792(2) -0.00455(9) 0.0432(5) Uani d . 1
C C41 0.08216(8) 0.5906(3) 0.26649(9) 0.0206(4) Uani d . 1
C C42 0.07623(8) 0.7576(3) 0.25463(9) 0.0192(4) Uani d . 1
C C43 0.04739(8) 0.8248(2) 0.20219(9) 0.0185(4) Uani d . 1
H H43 0.0458 0.9399 0.1964 0.022 Uiso calc R 1
C C44 0.02081(8) 0.7186(2) 0.15830(9) 0.0180(4) Uani d . 1
C C45 0.02397(8) 0.5517(2) 0.16761(9) 0.0204(4) Uani d . 1
H H45 0.0055 0.4787 0.1378 0.025 Uiso calc R 1
C C46 0.05424(8) 0.4915(2) 0.22064(10) 0.0203(4) Uani d . 1
C C411 0.11985(9) 0.5297(3) 0.32259(10) 0.0306(5) Uani d . 1
H H41A 0.1005 0.5192 0.3518 0.046 Uiso calc R 1
H H41B 0.1494 0.6075 0.3363 0.046 Uiso calc R 1
H H41C 0.1342 0.4228 0.3162 0.046 Uiso calc R 1
N N421 0.10357(7) 0.8734(2) 0.30082(8) 0.0238(4) Uani d . 1
O O421 0.08983(7) 0.8740(2) 0.34507(8) 0.0398(4) Uani d . 1
O O422 0.13809(6) 0.9613(2) 0.29166(8) 0.0337(4) Uani d . 1
S S44 -0.01569(2) 0.79219(6) 0.08862(2) 0.02083(14) Uani d . 1
O O441 -0.06957(6) 0.8249(2) 0.09217(7) 0.0317(4) Uani d . 1
O O442 -0.01406(7) 0.65911(19) 0.04948(7) 0.0318(4) Uani d . 1
O O443 0.01169(6) 0.93806(18) 0.07960(7) 0.0293(4) Uani d . 1
N N461 0.05724(7) 0.3114(2) 0.22521(9) 0.0270(4) Uani d . 1
O O461 0.06066(8) 0.2483(2) 0.27143(8) 0.0404(4) Uani d . 1
O O462 0.05452(8) 0.23438(19) 0.18053(8) 0.0407(5) Uani d . 1
C C51 0.42046(9) 0.2329(3) 0.07659(10) 0.0246(5) Uani d . 1
C C52 0.41963(8) 0.2537(3) 0.13375(9) 0.0212(4) Uani d . 1
C C53 0.37436(8) 0.2921(2) 0.15039(9) 0.0206(4) Uani d . 1
H H53 0.3766 0.3047 0.1903 0.025 Uiso calc R 1
C C54 0.32621(8) 0.3118(2) 0.10830(9) 0.0208(4) Uani d . 1
C C55 0.32425(9) 0.2940(3) 0.05017(9) 0.0259(5) Uani d . 1
H H55 0.2915 0.3089 0.0205 0.031 Uiso calc R 1
C C56 0.37033(9) 0.2547(3) 0.03611(9) 0.0264(5) Uani d . 1
C C511 0.47115(10) 0.2021(3) 0.05949(11) 0.0337(6) Uani d . 1
H H51A 0.5017 0.2504 0.0886 0.051 Uiso calc R 1
H H51B 0.4678 0.2520 0.0216 0.051 Uiso calc R 1
H H51C 0.4767 0.0839 0.0572 0.051 Uiso calc R 1
N N521 0.46878(7) 0.2319(2) 0.18215(9) 0.0281(4) Uani d . 1
O O521 0.47639(6) 0.3283(2) 0.22266(7) 0.0389(4) Uani d . 1
O O522 0.49822(7) 0.1174(2) 0.17959(9) 0.0418(5) Uani d . 1
S S54 0.26573(2) 0.35056(7) 0.12659(2) 0.02321(14) Uani d . 1
O O541 0.24970(7) 0.51473(19) 0.10493(8) 0.0365(4) Uani d . 1
O O542 0.22889(6) 0.22807(19) 0.09453(7) 0.0293(4) Uani d . 1
O O543 0.27967(7) 0.3350(2) 0.18870(7) 0.0410(5) Uani d . 1
N N561 0.36349(9) 0.2307(3) -0.02629(9) 0.0391(6) Uani d . 1
O O561 0.33258(8) 0.3247(3) -0.05961(8) 0.0515(6) Uani d . 1
O O562 0.38745(9) 0.1174(3) -0.04106(9) 0.0545(6) Uani d . 1
O O1 0.18732(8) 0.5355(2) -0.00492(9) 0.0378(4) Uani d . 1
H H1A 0.2077(15) 0.533(4) 0.0286(17) 0.067(12) Uiso d . 1
H H1B 0.1906(12) 0.640(4) -0.0153(14) 0.055(9) Uiso d . 1
O O2 0.16226(7) 0.3084(2) -0.07275(8) 0.0326(4) Uani d . 1
H H2A 0.1267(14) 0.274(4) -0.0756(14) 0.058(9) Uiso d . 1
H H2B 0.1850(12) 0.229(4) -0.0640(13) 0.045(8) Uiso d . 1
H H2C 0.1741(16) 0.401(5) -0.0433(19) 0.089(13) Uiso d . 1

loop_
_atom_site_aniso_label
_atom_site_aniso_U_11
_atom_site_aniso_U_22
_atom_site_aniso_U_33
_atom_site_aniso_U_12
_atom_site_aniso_U_13
_atom_site_aniso_U_23
C11 0.0159(10) 0.0177(10) 0.0160(10) 0.0021(7) 0.0025(8) 0.0016(8)
C12 0.0151(10) 0.0181(10) 0.0180(10) 0.0007(7) 0.0041(8) -0.0013(8)
N13 0.0186(9) 0.0135(8) 0.0202(9) 0.0002(6) 0.0026(7) -0.0009(7)
N14 0.0180(8) 0.0154(8) 0.0166(9) 0.0011(6) 0.0004(7) -0.0011(7)
C15 0.0162(10) 0.0169(10) 0.0194(10) 0.0016(7) 0.0025(8) 0.0000(8)
N111 0.0153(9) 0.0238(10) 0.0198(9) 0.0020(7) 0.0027(7) 0.0032(7)
O111 0.0335(9) 0.0332(9) 0.0210(8) -0.0032(7) -0.0046(7) -0.0003(7)
O112 0.0297(8) 0.0209(8) 0.0279(9) 0.0013(6) 0.0048(7) 0.0074(6)
C121 0.0279(12) 0.0237(11) 0.0202(11) -0.0050(9) 0.0046(9) -0.0040(9)
C131 0.0251(11) 0.0161(10) 0.0250(11) 0.0012(8) 0.0027(9) 0.0042(8)
C141 0.0245(11) 0.0233(11) 0.0190(11) 0.0013(8) -0.0027(9) -0.0007(9)
C151 0.0305(12) 0.0175(10) 0.0238(12) 0.0003(9) 0.0026(9) -0.0025(9)
C21 0.0169(10) 0.0186(10) 0.0181(10) 0.0018(7) 0.0037(8) -0.0013(8)
C22 0.0186(10) 0.0200(10) 0.0139(10) -0.0018(8) 0.0043(8) -0.0020(8)
N23 0.0188(9) 0.0151(8) 0.0153(8) -0.0024(6) 0.0032(7) 0.0009(6)
N24 0.0153(8) 0.0145(8) 0.0155(8) -0.0022(6) 0.0027(6) -0.0012(6)
C25 0.0202(10) 0.0183(10) 0.0135(10) -0.0004(8) 0.0028(8) 0.0006(8)
N211 0.0222(10) 0.0233(10) 0.0267(10) 0.0030(7) 0.0033(8) -0.0048(8)
O211 0.0200(9) 0.0370(10) 0.0666(14) 0.0035(7) 0.0120(8) -0.0036(9)
O212 0.0325(9) 0.0179(8) 0.0616(13) 0.0045(7) 0.0065(8) 0.0037(8)
C221 0.0225(11) 0.0269(12) 0.0339(13) -0.0080(9) 0.0083(10) -0.0023(10)
C231 0.0303(12) 0.0137(10) 0.0312(13) -0.0002(8) 0.0075(10) -0.0007(9)
C241 0.0171(10) 0.0234(11) 0.0298(12) 0.0028(8) 0.0034(9) 0.0004(9)
C251 0.0244(12) 0.0171(10) 0.0311(13) -0.0035(8) 0.0050(9) 0.0022(9)
C31 0.0202(11) 0.0213(11) 0.0205(11) -0.0009(8) 0.0004(8) 0.0012(8)
C32 0.0257(11) 0.0231(11) 0.0166(11) 0.0019(8) 0.0051(8) -0.0009(8)
C33 0.0231(11) 0.0231(11) 0.0196(11) 0.0031(8) 0.0061(9) 0.0000(8)
C34 0.0179(10) 0.0173(10) 0.0195(11) 0.0011(8) 0.0029(8) 0.0008(8)
C35 0.0220(11) 0.0208(10) 0.0181(11) -0.0004(8) 0.0055(8) -0.0021(8)
C36 0.0158(10) 0.0223(10) 0.0240(11) 0.0014(8) 0.0043(8) -0.0018(9)
C311 0.0226(12) 0.0360(13) 0.0255(12) 0.0044(9) -0.0011(9) 0.0036(10)
N321 0.0319(11) 0.0387(11) 0.0200(10) 0.0074(9) 0.0054(9) 0.0010(8)
O321 0.0452(11) 0.0594(12) 0.0259(10) 0.0059(9) -0.0011(8) -0.0111(9)
O322 0.0471(12) 0.0781(14) 0.0307(11) 0.0063(10) 0.0198(9) -0.0012(10)
S34 0.0177(3) 0.0218(3) 0.0172(3) 0.00331(19) 0.0023(2) -0.0008(2)
O341 0.0193(8) 0.0300(8) 0.0324(9) 0.0011(6) 0.0046(7) 0.0048(7)
O342 0.0256(8) 0.0246(8) 0.0337(9) 0.0026(6) 0.0001(7) 0.0036(7)
O343 0.0307(9) 0.0531(11) 0.0192(8) 0.0142(8) 0.0020(7) -0.0080(8)
N361 0.0213(10) 0.0313(10) 0.0304(11) 0.0046(8) 0.0058(8) -0.0003(9)
O361 0.0196(9) 0.0719(13) 0.0440(11) -0.0008(8) 0.0060(8) -0.0086(10)
O362 0.0377(10) 0.0424(11) 0.0527(12) 0.0071(8) 0.0179(9) -0.0135(9)
C41 0.0168(10) 0.0263(11) 0.0204(11) 0.0024(8) 0.0080(8) 0.0058(9)
C42 0.0149(10) 0.0238(11) 0.0186(10) -0.0033(8) 0.0045(8) -0.0019(8)
C43 0.0167(10) 0.0169(10) 0.0213(11) -0.0013(7) 0.0044(8) -0.0007(8)
C44 0.0139(10) 0.0202(10) 0.0184(10) 0.0003(7) 0.0021(8) 0.0009(8)
C45 0.0175(10) 0.0207(10) 0.0232(11) -0.0030(8) 0.0059(8) -0.0023(9)
C46 0.0190(10) 0.0153(10) 0.0277(12) 0.0011(8) 0.0083(9) 0.0040(8)
C411 0.0262(12) 0.0351(13) 0.0270(13) 0.0034(10) 0.0019(10) 0.0113(10)
N421 0.0203(9) 0.0278(10) 0.0211(10) -0.0014(7) 0.0022(7) -0.0020(8)
O421 0.0465(11) 0.0525(11) 0.0231(9) -0.0110(8) 0.0145(8) -0.0095(8)
O422 0.0290(9) 0.0377(9) 0.0349(10) -0.0134(7) 0.0102(7) -0.0108(8)
S44 0.0176(3) 0.0246(3) 0.0172(3) 0.00078(19) 0.0000(2) 0.0009(2)
O441 0.0185(8) 0.0482(10) 0.0260(9) 0.0066(7) 0.0024(6) 0.0056(7)
O442 0.0358(9) 0.0337(9) 0.0218(8) 0.0033(7) 0.0017(7) -0.0073(7)
O443 0.0299(9) 0.0286(8) 0.0260(9) -0.0017(7) 0.0029(7) 0.0076(7)
N461 0.0292(10) 0.0193(9) 0.0352(12) 0.0034(7) 0.0134(9) 0.0057(9)
O461 0.0551(12) 0.0277(9) 0.0453(11) 0.0074(8) 0.0253(9) 0.0128(8)
O462 0.0608(12) 0.0204(8) 0.0401(11) -0.0018(8) 0.0133(9) -0.0040(8)
C51 0.0283(12) 0.0231(11) 0.0251(12) -0.0057(9) 0.0119(9) -0.0028(9)
C52 0.0210(10) 0.0220(10) 0.0194(11) 0.0004(8) 0.0041(8) 0.0006(8)
C53 0.0257(11) 0.0215(10) 0.0145(10) 0.0002(8) 0.0055(8) -0.0011(8)
C54 0.0208(11) 0.0221(10) 0.0188(11) -0.0026(8) 0.0044(8) 0.0006(8)
C55 0.0250(11) 0.0347(12) 0.0155(11) -0.0097(9) 0.0019(9) -0.0004(9)
C56 0.0331(13) 0.0332(12) 0.0147(10) -0.0127(10) 0.0095(9) -0.0040(9)
C511 0.0320(13) 0.0405(14) 0.0339(14) -0.0052(10) 0.0180(11) -0.0063(11)
N521 0.0223(10) 0.0365(11) 0.0263(11) 0.0052(8) 0.0082(8) 0.0050(9)
O521 0.0275(9) 0.0619(12) 0.0231(9) 0.0058(8) 0.0003(7) -0.0076(8)
O522 0.0337(10) 0.0433(10) 0.0493(12) 0.0172(8) 0.0133(9) 0.0091(9)
S54 0.0204(3) 0.0285(3) 0.0194(3) 0.0016(2) 0.0036(2) -0.0006(2)
O541 0.0336(9) 0.0247(9) 0.0492(11) 0.0037(7) 0.0086(8) -0.0025(8)
O542 0.0223(8) 0.0295(9) 0.0367(10) -0.0041(6) 0.0093(7) -0.0040(7)
O543 0.0286(9) 0.0758(13) 0.0193(9) 0.0104(9) 0.0078(7) -0.0009(9)
N561 0.0392(13) 0.0603(15) 0.0200(11) -0.0264(11) 0.0118(10) -0.0077(11)
O561 0.0457(12) 0.0890(16) 0.0174(9) -0.0221(11) 0.0050(8) 0.0056(10)
O562 0.0687(14) 0.0712(14) 0.0332(11) -0.0224(11) 0.0299(10) -0.0256(10)
O1 0.0469(12) 0.0250(10) 0.0378(11) 0.0014(8) 0.0063(9) 0.0065(8)
O2 0.0240(9) 0.0292(9) 0.0431(11) 0.0052(7) 0.0071(8) 0.0008(8)

loop_
_atom_type_symbol
_atom_type_description
_atom_type_scat_dispersion_real
_atom_type_scat_dispersion_imag
_atom_type_scat_source
C C 0.0033 0.0016 'International Tables Vol C Tables 4.2.6.8 and 6.1.1.4'
H H 0.0000 0.0000 'International Tables Vol C Tables 4.2.6.8 and 6.1.1.4'
S S 0.1246 0.1234 'International Tables Vol C Tables 4.2.6.8 and 6.1.1.4'
N N 0.0061 0.0033 'International Tables Vol C Tables 4.2.6.8 and 6.1.1.4'
O O 0.0106 0.0060 'International Tables Vol C Tables 4.2.6.8 and 6.1.1.4'

loop_
_geom_angle_atom_site_label_1
_geom_angle_atom_site_label_2
_geom_angle_atom_site_label_3
_geom_angle
C12 C11 C15 109.28(18)
C12 C11 N111 126.27(18)
C15 C11 N111 124.45(18)
N13 C12 C11 105.33(17)
N13 C12 C121 122.20(18)
C11 C12 C121 132.31(19)
C12 N13 N14 110.38(16)
C12 N13 C131 128.37(17)
N14 N13 C131 121.18(16)
C15 N14 N13 109.41(16)
C15 N14 C141 129.72(17)
N13 N14 C141 120.81(16)
N14 C15 C11 105.57(17)
N14 C15 C151 123.86(18)
C11 C15 C151 130.54(19)
O112 N111 O111 123.51(18)
O112 N111 C11 117.99(17)
O111 N111 C11 118.49(17)
C12 C121 H12A 109.5
C12 C121 H12B 109.5
H12A C121 H12B 109.5
C12 C121 H12C 109.5
H12A C121 H12C 109.5
H12B C121 H12C 109.5
N13 C131 H13A 109.5
N13 C131 H13B 109.5
H13A C131 H13B 109.5
N13 C131 H13C 109.5
H13A C131 H13C 109.5
H13B C131 H13C 109.5
N14 C141 H14A 109.5
N14 C141 H14B 109.5
H14A C141 H14B 109.5
N14 C141 H14C 109.5
H14A C141 H14C 109.5
H14B C141 H14C 109.5
C15 C151 H15A 109.5
C15 C151 H15B 109.5
H15A C151 H15B 109.5
C15 C151 H15C 109.5
H15A C151 H15C 109.5
H15B C151 H15C 109.5
C25 C21 C22 109.20(17)
C25 C21 N211 124.98(18)
C22 C21 N211 125.77(18)
N23 C22 C21 105.53(17)
N23 C22 C221 122.09(18)
C21 C22 C221 132.37(19)
C22 N23 N24 109.86(15)
C22 N23 C231 129.34(17)
N24 N23 C231 120.80(16)
C25 N24 N23 109.72(16)
C25 N24 C241 130.04(17)
N23 N24 C241 120.15(16)
N24 C25 C21 105.69(17)
N24 C25 C251 122.90(18)
C21 C25 C251 131.41(18)
O212 N211 O211 123.63(18)
O212 N211 C21 118.25(18)
O211 N211 C21 118.12(18)
C22 C221 H22A 109.5
C22 C221 H22B 109.5
H22A C221 H22B 109.5
C22 C221 H22C 109.5
H22A C221 H22C 109.5
H22B C221 H22C 109.5
N23 C231 H23A 109.5
N23 C231 H23B 109.5
H23A C231 H23B 109.5
N23 C231 H23C 109.5
H23A C231 H23C 109.5
H23B C231 H23C 109.5
N24 C241 H24A 109.5
N24 C241 H24B 109.5
H24A C241 H24B 109.5
N24 C241 H24C 109.5
H24A C241 H24C 109.5
H24B C241 H24C 109.5
C25 C251 H25A 109.5
C25 C251 H25B 109.5
H25A C251 H25B 109.5
C25 C251 H25C 109.5
H25A C251 H25C 109.5
H25B C251 H25C 109.5
C36 C31 C32 113.35(18)
C36 C31 C311 123.1(2)
C32 C31 C311 123.5(2)
C33 C32 C31 124.6(2)
C33 C32 N321 115.96(19)
C31 C32 N321 119.42(18)
C32 C33 C34 118.7(2)
C32 C33 H33 120.7
C34 C33 H33 120.7
C35 C34 C33 119.94(19)
C35 C34 S34 119.84(16)
C33 C34 S34 120.22(16)
C36 C35 C34 119.2(2)
C36 C35 H35 120.4
C34 C35 H35 120.4
C35 C36 C31 124.23(19)
C35 C36 N361 115.73(19)
C31 C36 N361 120.03(18)
C31 C311 H31A 109.5
C31 C311 H31B 109.5
H31A C311 H31B 109.5
C31 C311 H31C 109.5
H31A C311 H31C 109.5
H31B C311 H31C 109.5
O322 N321 O321 124.7(2)
O322 N321 C32 117.60(19)
O321 N321 C32 117.6(2)
O343 S34 O341 114.45(10)
O343 S34 O342 113.10(11)
O341 S34 O342 111.77(9)
O343 S34 C34 106.10(10)
O341 S34 C34 105.36(10)
O342 S34 C34 105.11(9)
O362 N361 O361 124.6(2)
O362 N361 C36 117.64(18)
O361 N361 C36 117.66(19)
C46 C41 C42 113.89(18)
C46 C41 C411 125.07(19)
C42 C41 C411 120.81(19)
C43 C42 C41 125.11(19)
C43 C42 N421 116.72(18)
C41 C42 N421 118.16(18)
C42 C43 C44 117.80(18)
C42 C43 H43 121.1
C44 C43 H43 121.1
C45 C44 C43 120.07(19)
C45 C44 S44 118.56(15)
C43 C44 S44 121.33(15)
C44 C45 C46 119.49(19)
C44 C45 H45 120.3
C46 C45 H45 120.3
C45 C46 C41 123.60(19)
C45 C46 N461 115.27(19)
C41 C46 N461 121.08(19)
C41 C411 H41A 109.5
C41 C411 H41B 109.5
H41A C411 H41B 109.5
C41 C411 H41C 109.5
H41A C411 H41C 109.5
H41B C411 H41C 109.5
O421 N421 O422 125.03(19)
O421 N421 C42 117.41(18)
O422 N421 C42 117.57(18)
O443 S44 O442 114.57(10)
O443 S44 O441 112.73(10)
O442 S44 O441 112.66(10)
O443 S44 C44 105.57(9)
O442 S44 C44 104.55(9)
O441 S44 C44 105.71(9)
O461 N461 O462 123.85(19)
O461 N461 C46 118.9(2)
O462 N461 C46 117.18(19)
C52 C51 C56 113.3(2)
C52 C51 C511 123.5(2)
C56 C51 C511 123.1(2)
C53 C52 C51 124.68(19)
C53 C52 N521 114.74(19)
C51 C52 N521 120.57(19)
C54 C53 C52 119.1(2)
C54 C53 H53 120.5
C52 C53 H53 120.5
C53 C54 C55 119.2(2)
C53 C54 S54 121.58(17)
C55 C54 S54 119.14(16)
C56 C55 C54 119.3(2)
C56 C55 H55 120.4
C54 C55 H55 120.4
C55 C56 C51 124.5(2)
C55 C56 N561 115.0(2)
C51 C56 N561 120.5(2)
C51 C511 H51A 109.5
C51 C511 H51B 109.5
H51A C511 H51B 109.5
C51 C511 H51C 109.5
H51A C511 H51C 109.5
H51B C511 H51C 109.5
O522 N521 O521 124.9(2)
O522 N521 C52 117.94(19)
O521 N521 C52 117.15(18)
O543 S54 O542 115.03(11)
O543 S54 O541 114.45(11)
O542 S54 O541 111.60(10)
O543 S54 C54 105.28(10)
O542 S54 C54 104.17(10)
O541 S54 C54 105.00(10)
O562 N561 O561 125.2(2)
O562 N561 C56 118.3(2)
O561 N561 C56 116.5(2)
H1A O1 H1B 102(3)
H1A O1 H2C 126(3)
H1B O1 H2C 126(3)
H2A O2 H2B 112(3)
H2A O2 H2C 111(3)
H2B O2 H2C 110(3)

loop_
_geom_bond_atom_site_label_1
_geom_bond_atom_site_label_2
_geom_bond_distance
C11 C12 1.394(3)
C11 C15 1.398(3)
C11 N111 1.430(3)
C12 N13 1.333(3)
C12 C121 1.487(3)
N13 N14 1.368(2)
N13 C131 1.461(3)
N14 C15 1.338(3)
N14 C141 1.466(3)
C15 C151 1.476(3)
N111 O112 1.226(2)
N111 O111 1.229(2)
C121 H12A 0.9800
C121 H12B 0.9800
C121 H12C 0.9800
C131 H13A 0.9800
C131 H13B 0.9800
C131 H13C 0.9800
C141 H14A 0.9800
C141 H14B 0.9800
C141 H14C 0.9800
C151 H15A 0.9800
C151 H15B 0.9800
C151 H15C 0.9800
C21 C25 1.393(3)
C21 C22 1.394(3)
C21 N211 1.434(3)
C22 N23 1.334(3)
C22 C221 1.483(3)
N23 N24 1.369(2)
N23 C231 1.460(3)
N24 C25 1.333(3)
N24 C241 1.462(3)
C25 C251 1.483(3)
N211 O212 1.220(2)
N211 O211 1.227(2)
C221 H22A 0.9800
C221 H22B 0.9800
C221 H22C 0.9800
C231 H23A 0.9800
C231 H23B 0.9800
C231 H23C 0.9800
C241 H24A 0.9800
C241 H24B 0.9800
C241 H24C 0.9800
C251 H25A 0.9800
C251 H25B 0.9800
C251 H25C 0.9800
C31 C36 1.400(3)
C31 C32 1.407(3)
C31 C311 1.506(3)
C32 C33 1.382(3)
C32 N321 1.475(3)
C33 C34 1.386(3)
C33 H33 0.9500
C34 C35 1.385(3)
C34 S34 1.777(2)
C35 C36 1.384(3)
C35 H35 0.9500
C36 N361 1.472(3)
C311 H31A 0.9800
C311 H31B 0.9800
C311 H31C 0.9800
N321 O322 1.208(3)
N321 O321 1.230(3)
S34 O343 1.4375(17)
S34 O341 1.4536(16)
S34 O342 1.4567(16)
N361 O362 1.219(3)
N361 O361 1.221(3)
C41 C46 1.393(3)
C41 C42 1.393(3)
C41 C411 1.507(3)
C42 C43 1.383(3)
C42 N421 1.478(3)
C43 C44 1.389(3)
C43 H43 0.9500
C44 C45 1.381(3)
C44 S44 1.778(2)
C45 C46 1.383(3)
C45 H45 0.9500
C46 N461 1.476(3)
C411 H41A 0.9800
C411 H41B 0.9800
C411 H41C 0.9800
N421 O421 1.217(2)
N421 O422 1.221(2)
S44 O443 1.4379(16)
S44 O442 1.4472(17)
S44 O441 1.4577(16)
N461 O461 1.206(3)
N461 O462 1.230(3)
C51 C52 1.392(3)
C51 C56 1.399(3)
C51 C511 1.515(3)
C52 C53 1.388(3)
C52 N521 1.474(3)
C53 C54 1.378(3)
C53 H53 0.9500
C54 C55 1.392(3)
C54 S54 1.784(2)
C55 C56 1.377(3)
C55 H55 0.9500
C56 N561 1.473(3)
C511 H51A 0.9800
C511 H51B 0.9800
C511 H51C 0.9800
N521 O522 1.223(2)
N521 O521 1.224(3)
S54 O543 1.4385(18)
S54 O542 1.4472(16)
S54 O541 1.4564(17)
N561 O562 1.225(3)
N561 O561 1.229(3)
O1 H1A 0.83(4)
O1 H1B 0.90(3)
O1 H2C 1.42(5)
O2 H2A 0.95(3)
O2 H2B 0.87(3)
O2 H2C 1.02(5)

loop_
_geom_hbond_atom_site_label_D
_geom_hbond_atom_site_label_H
_geom_hbond_atom_site_label_A
_geom_hbond_site_symmetry_A
_geom_hbond_distance_DH
_geom_hbond_distance_HA
_geom_hbond_distance_DA
_geom_hbond_angle_DHA
O2 H2C O1 . 1.02(5) 1.42(5) 2.433(3) 176(4)
O1 H1A O541 . 0.83(4) 1.85(4) 2.681(3) 176(4)
O1 H1B O341 . 0.90(3) 1.79(4) 2.690(2) 173(3)
O2 H2A O441 3_565 0.95(3) 1.64(4) 2.570(2) 164(3)
O2 H2B O342 1_545 0.87(3) 1.73(3) 2.590(2) 170(3)
C43 H43 O462 1_565 0.95 2.46 3.401(3) 172
C55 H55 O342 1_545 0.95 2.55 3.212(3) 127

loop_
_geom_torsion_atom_site_label_1
_geom_torsion_atom_site_label_2
_geom_torsion_atom_site_label_3
_geom_torsion_atom_site_label_4
_geom_torsion
C15 C11 C12 N13 -1.8(2)
N111 C11 C12 N13 178.77(19)
C15 C11 C12 C121 173.7(2)
N111 C11 C12 C121 -5.8(4)
C11 C12 N13 N14 1.7(2)
C121 C12 N13 N14 -174.35(18)
C11 C12 N13 C131 178.4(2)
C121 C12 N13 C131 2.4(3)
C12 N13 N14 C15 -1.0(2)
C131 N13 N14 C15 -178.01(18)
C12 N13 N14 C141 176.53(18)
C131 N13 N14 C141 -0.5(3)
N13 N14 C15 C11 -0.2(2)
C141 N14 C15 C11 -177.4(2)
N13 N14 C15 C151 -178.23(19)
C141 N14 C15 C151 4.5(3)
C12 C11 C15 N14 1.2(2)
N111 C11 C15 N14 -179.33(18)
C12 C11 C15 C151 179.1(2)
N111 C11 C15 C151 -1.4(4)
C12 C11 N111 O112 174.5(2)
C15 C11 N111 O112 -4.9(3)
C12 C11 N111 O111 -4.6(3)
C15 C11 N111 O111 176.05(19)
C25 C21 C22 N23 -0.4(2)
N211 C21 C22 N23 -177.86(19)
C25 C21 C22 C221 178.5(2)
N211 C21 C22 C221 1.0(4)
C21 C22 N23 N24 0.2(2)
C221 C22 N23 N24 -178.82(19)
C21 C22 N23 C231 -179.9(2)
C221 C22 N23 C231 1.2(3)
C22 N23 N24 C25 0.1(2)
C231 N23 N24 C25 -179.87(18)
C22 N23 N24 C241 177.07(18)
C231 N23 N24 C241 -2.9(3)
N23 N24 C25 C21 -0.3(2)
C241 N24 C25 C21 -176.9(2)
N23 N24 C25 C251 178.74(19)
C241 N24 C25 C251 2.2(3)
C22 C21 C25 N24 0.4(2)
N211 C21 C25 N24 177.95(19)
C22 C21 C25 C251 -178.5(2)
N211 C21 C25 C251 -1.0(4)
C25 C21 N211 O212 -5.4(3)
C22 C21 N211 O212 171.7(2)
C25 C21 N211 O211 175.3(2)
C22 C21 N211 O211 -7.6(3)
C36 C31 C32 C33 1.3(3)
C311 C31 C32 C33 -175.3(2)
C36 C31 C32 N321 -178.28(19)
C311 C31 C32 N321 5.1(3)
C31 C32 C33 C34 -1.1(3)
N321 C32 C33 C34 178.51(18)
C32 C33 C34 C35 1.3(3)
C32 C33 C34 S34 -179.18(16)
C33 C34 C35 C36 -1.9(3)
S34 C34 C35 C36 178.60(16)
C34 C35 C36 C31 2.3(3)
C34 C35 C36 N361 -176.42(18)
C32 C31 C36 C35 -1.9(3)
C311 C31 C36 C35 174.7(2)
C32 C31 C36 N361 176.76(18)
C311 C31 C36 N361 -6.6(3)
C33 C32 N321 O322 38.2(3)
C31 C32 N321 O322 -142.1(2)
C33 C32 N321 O321 -139.3(2)
C31 C32 N321 O321 40.3(3)
C35 C34 S34 O343 11.2(2)
C33 C34 S34 O343 -168.30(17)
C35 C34 S34 O341 132.94(17)
C33 C34 S34 O341 -46.56(19)
C35 C34 S34 O342 -108.87(18)
C33 C34 S34 O342 71.64(19)
C35 C36 N361 O362 -44.8(3)
C31 C36 N361 O362 136.4(2)
C35 C36 N361 O361 132.2(2)
C31 C36 N361 O361 -46.5(3)
C46 C41 C42 C43 -2.3(3)
C411 C41 C42 C43 172.5(2)
C46 C41 C42 N421 179.04(18)
C411 C41 C42 N421 -6.1(3)
C41 C42 C43 C44 2.1(3)
N421 C42 C43 C44 -179.27(18)
C42 C43 C44 C45 -0.4(3)
C42 C43 C44 S44 -178.08(15)
C43 C44 C45 C46 -0.7(3)
S44 C44 C45 C46 176.98(16)
C44 C45 C46 C41 0.4(3)
C44 C45 C46 N461 -177.05(19)
C42 C41 C46 C45 1.0(3)
C411 C41 C46 C45 -173.6(2)
C42 C41 C46 N461 178.36(19)
C411 C41 C46 N461 3.7(3)
C43 C42 N421 O421 117.8(2)
C41 C42 N421 O421 -63.5(3)
C43 C42 N421 O422 -62.1(3)
C41 C42 N421 O422 116.7(2)
C45 C44 S44 O443 -146.56(17)
C43 C44 S44 O443 31.1(2)
C45 C44 S44 O442 -25.34(19)
C43 C44 S44 O442 152.36(17)
C45 C44 S44 O441 93.77(18)
C43 C44 S44 O441 -88.53(18)
C45 C46 N461 O461 -147.5(2)
C41 C46 N461 O461 35.0(3)
C45 C46 N461 O462 30.5(3)
C41 C46 N461 O462 -147.0(2)
C56 C51 C52 C53 0.0(3)
C511 C51 C52 C53 175.8(2)
C56 C51 C52 N521 178.73(19)
C511 C51 C52 N521 -5.5(3)
C51 C52 C53 C54 0.0(3)
N521 C52 C53 C54 -178.77(18)
C52 C53 C54 C55 -0.5(3)
C52 C53 C54 S54 176.65(16)
C53 C54 C55 C56 1.0(3)
S54 C54 C55 C56 -176.26(17)
C54 C55 C56 C51 -1.0(3)
C54 C55 C56 N561 177.1(2)
C52 C51 C56 C55 0.5(3)
C511 C51 C56 C55 -175.3(2)
C52 C51 C56 N561 -177.5(2)
C511 C51 C56 N561 6.7(3)
C53 C52 N521 O522 137.4(2)
C51 C52 N521 O522 -41.5(3)
C53 C52 N521 O521 -41.0(3)
C51 C52 N521 O521 140.1(2)
C53 C54 S54 O543 -6.6(2)
C55 C54 S54 O543 170.62(18)
C53 C54 S54 O542 -127.98(18)
C55 C54 S54 O542 49.20(19)
C53 C54 S54 O541 114.59(18)
C55 C54 S54 O541 -68.23(19)
C55 C56 N561 O562 -138.9(2)
C51 C56 N561 O562 39.3(3)
C55 C56 N561 O561 39.1(3)
C51 C56 N561 O561 -142.7(2)
